data_2300543
loop_
_publ_author_name
'Muller, C.'
'Jacob, F.'
'Gagou, Y.'
'Elkaim, E.'

_publ_section_title
;
 Cationic disorder, microstructure and dielectric response of
 ferroelectric SBT ceramics
;
_journal_name_full 'Journal of Applied Crystallography'
_journal_page_first 880
_journal_page_last 889
_journal_volume 36
_journal_year 2003
_chemical_formula_sum 'Bi2 O9 Sr Ta2'
_chemical_name_systematic 'Sr (Bi2 Ta2 O9)'
_space_group_IT_number 36
_symmetry_space_group_name_Hall 'A -2 2a'
_symmetry_space_group_name_H-M 'A 21 a m'
_cell_angle_alpha 90
_cell_angle_beta 90
_cell_angle_gamma 90
_cell_formula_units_Z 4
_cell_length_a 5.5186
_cell_length_b 5.52
_cell_length_c 25.0485
_cell_volume 763.044
_citation_journal_id_ASTM JACGAR
_cod_data_source_file Muller_JACGAR_2003_1857.cif
_cod_data_source_block Bi2O9Sr1Ta2
_cod_original_cell_volume 763.0443
_cod_original_sg_symbol_Hall 'C 2c -2 (z,y,-x)'
_cod_original_formula_sum 'Bi2 O9 Sr1 Ta2'
_cod_database_code 2300543

loop_
_symmetry_equiv_pos_as_xyz
x,y,z
x+1/2,-y,-z
x,y,-z
x+1/2,-y,z
x,y+1/2,z+1/2
x+1/2,-y+1/2,-z+1/2
x,y+1/2,-z+1/2
x+1/2,-y+1/2,z+1/2

loop_
_atom_site_label
_atom_site_type_symbol
_atom_site_fract_x
_atom_site_fract_y
_atom_site_fract_z
_atom_site_occupancy
_atom_site_U_iso_or_equiv
O3 O-2 0.744 0.988 0.2504 1 0.0
Bi1 Bi+3 0 0.259 0 0.114 0.0
O4 O-2 0.761 0.986 0.0694 1 0.0
Sr2 Sr+2 0.472 0.774 0.2009 0.058 0.0
Ta1 Ta+5 0.518 0.7479 0.4147 1 0.0
Sr1 Sr+2 0 0.259 0 0.886 0.0
O2 O-2 0.53 0.695 0.3412 1 0.0
Bi2 Bi+3 0.472 0.774 0.2009 0.942 0.0
O5 O-2 0.796 0.981 0.583 1 0.0
O1 O-2 0.527 0.287 0 1 0.0
